data_7202282
loop_
_publ_author_name
'Hong, Wei'
'Wei, Zhongming'
'Xi, Hongxia'
'Xu, Wei'
'Hu, Wenping'
'Wang, Quanrui'
'Zhu, Daoben'

_publ_section_title
;
 6H-Pyrrolo[3,2-b:4,5-b&#x2032;]bis[1,4]benzothiazines: facilely
 synthesized semiconductors for organic field-effect transistors
;
_journal_issue 40
_journal_name_full 'Journal of Materials Chemistry'
_journal_page_first 4814
_journal_paper_doi 10.1039/b809486a
_journal_volume 18
_journal_year 2008
_chemical_formula_sum 'C16 H9 N3 S2'
_chemical_formula_weight 307.38
_chemical_name_systematic
;
?
;
_space_group_IT_number 14
_symmetry_cell_setting monoclinic
_symmetry_space_group_name_Hall '-P 2yn'
_symmetry_space_group_name_H-M 'P 1 21/n 1'
_atom_sites_solution_hydrogens geom
_atom_sites_solution_primary direct
_atom_sites_solution_secondary difmap
_audit_creation_method SHELXL-97
_cell_angle_alpha 90.00
_cell_angle_beta 97.35(3)
_cell_angle_gamma 90.00
_cell_formula_units_Z 4
_cell_length_a 4.7896(10)
_cell_length_b 23.389(5)
_cell_length_c 11.493(2)
_cell_measurement_reflns_used 2732
_cell_measurement_temperature 113(2)
_cell_measurement_theta_max 27.868
_cell_measurement_theta_min 1.741
_cell_volume 1276.9(4)
_computing_cell_refinement crystalclear
_computing_data_collection crystalclear
_computing_data_reduction crystalclear
_computing_molecular_graphics 'Bruker SHELXTL'
_computing_publication_material 'Bruker SHELXTL'
_computing_structure_refinement 'SHELXL-97 (Sheldrick, 1997)'
_computing_structure_solution 'SHELXS-97 (Sheldrick, 1990)'
_diffrn_ambient_temperature 113(2)
_diffrn_measured_fraction_theta_full 0.997
_diffrn_measured_fraction_theta_max 0.997
_diffrn_measurement_device_type 'rigaku saturn'
_diffrn_measurement_method '\w scans'
_diffrn_radiation_monochromator confocal
_diffrn_radiation_source 'rotating anode'
_diffrn_radiation_type MoK\a
_diffrn_radiation_wavelength 0.71073
_diffrn_reflns_av_R_equivalents 0.1019
_diffrn_reflns_av_sigmaI/netI 0.0827
_diffrn_reflns_limit_h_max 5
_diffrn_reflns_limit_h_min -5
_diffrn_reflns_limit_k_max 27
_diffrn_reflns_limit_k_min -27
_diffrn_reflns_limit_l_max 13
_diffrn_reflns_limit_l_min -13
_diffrn_reflns_number 9590
_diffrn_reflns_theta_full 25.02
_diffrn_reflns_theta_max 25.02
_diffrn_reflns_theta_min 1.74
_diffrn_standards_decay_% 0
_diffrn_standards_interval_count 0
_diffrn_standards_interval_time 0
_diffrn_standards_number 0
_exptl_absorpt_coefficient_mu 0.411
_exptl_absorpt_correction_T_max 0.9918
_exptl_absorpt_correction_T_min 0.9600
_exptl_absorpt_correction_type multi-scan
_exptl_absorpt_process_details crystalclear
_exptl_crystal_density_diffrn 1.599
_exptl_crystal_density_method 'not measured'
_exptl_crystal_F_000 632
_exptl_crystal_size_max 0.10
_exptl_crystal_size_mid 0.02
_exptl_crystal_size_min 0.02
_refine_diff_density_max 0.392
_refine_diff_density_min -0.343
_refine_diff_density_rms 0.084
_refine_ls_extinction_method none
_refine_ls_goodness_of_fit_ref 1.128
_refine_ls_hydrogen_treatment constr
_refine_ls_matrix_type full
_refine_ls_number_parameters 190
_refine_ls_number_reflns 2249
_refine_ls_number_restraints 0
_refine_ls_restrained_S_all 1.128
_refine_ls_R_factor_all 0.0926
_refine_ls_R_factor_gt 0.0668
_refine_ls_shift/su_max 0.001
_refine_ls_shift/su_mean 0.000
_refine_ls_structure_factor_coef Fsqd
_refine_ls_weighting_details 'calc w=1/[\s^2^(Fo^2^)+(0.0608P)^2^+0.5464P] where P=(Fo^2^+2Fc^2^)/3'
_refine_ls_weighting_scheme calc
_refine_ls_wR_factor_gt 0.1370
_refine_ls_wR_factor_ref 0.1503
_reflns_number_gt 1734
_reflns_number_total 2249
_reflns_threshold_expression >2sigma(I)
_cod_data_source_file b809486a.txt
_cod_data_source_block r080409a
_cod_depositor_comments
;
The following automatic conversions were performed:
'_symmetry_cell_setting' value 'Monoclinic' changed to 'monoclinic'
according to '/home/saulius/struct/CIF-dictionaries/cif_core.dic'
dictionary named 'cif_core.dic' version 2.4.1 from
2010-06-29.

'_exptl_absorpt_correction_type' value 'MULTI-SCAN' changed
to 'multi-scan' according to
'/home/saulius/struct/CIF-dictionaries/cif_core.dic' dictionary named
'cif_core.dic' version 2.4.1 from
2010-06-29.

'_refine_ls_hydrogen_treatment' value 'CONSTR' changed to
'constr' according to '/home/saulius/struct/CIF-dictionaries/cif_core.dic'
dictionary named 'cif_core.dic' version 2.4.1 from 2010-06-29.

Automatic conversion script
Id: cif_fix_enum 1527 2010-12-29 10:47:43Z saulius 
;
_cod_original_sg_symbol_H-M P2(1)/n
_cod_database_code 7202282

loop_
_symmetry_equiv_pos_as_xyz
'x, y, z'
'-x+1/2, y+1/2, -z+1/2'
'-x, -y, -z'
'x-1/2, -y-1/2, z-1/2'

loop_
_atom_site_label
_atom_site_type_symbol
_atom_site_fract_x
_atom_site_fract_y
_atom_site_fract_z
_atom_site_U_iso_or_equiv
_atom_site_adp_type
_atom_site_occupancy
_atom_site_symmetry_multiplicity
_atom_site_calc_flag
_atom_site_refinement_flags
_atom_site_disorder_assembly
_atom_site_disorder_group
S1 S 0.1977(2) 0.99794(4) 0.87928(9) 0.0206(3) Uani 1 1 d . . .
S2 S 0.6677(2) 0.87815(4) 0.93068(9) 0.0213(3) Uani 1 1 d . . .
N1 N 0.2636(7) 1.02313(13) 0.6093(3) 0.0178(8) Uani 1 1 d . . .
N2 N 0.5884(6) 0.94792(13) 0.6188(3) 0.0171(7) Uani 1 1 d . . .
H2 H 0.6287 0.9507 0.5482 0.021 Uiso 1 1 calc R . .
N3 N 0.8826(7) 0.87002(13) 0.6763(3) 0.0192(8) Uani 1 1 d . . .
C1 C 0.0226(8) 1.04864(15) 0.7819(3) 0.0161(9) Uani 1 1 d . . .
C2 C -0.1720(8) 1.08354(16) 0.8287(4) 0.0201(9) Uani 1 1 d . . .
H2A H -0.2035 1.0788 0.9063 0.024 Uiso 1 1 calc R . .
C3 C -0.3170(8) 1.12478(16) 0.7608(4) 0.0218(10) Uani 1 1 d . . .
H3 H -0.4442 1.1483 0.7926 0.026 Uiso 1 1 calc R . .
C4 C -0.2729(8) 1.13131(16) 0.6438(4) 0.0201(9) Uani 1 1 d . . .
H4 H -0.3737 1.1585 0.5967 0.024 Uiso 1 1 calc R . .
C5 C -0.0787(8) 1.09703(16) 0.5986(4) 0.0205(9) Uani 1 1 d . . .
H5 H -0.0488 1.1020 0.5209 0.025 Uiso 1 1 calc R . .
C6 C 0.0736(8) 1.05539(15) 0.6655(4) 0.0178(9) Uani 1 1 d . . .
C7 C 0.4028(8) 0.98247(15) 0.6663(4) 0.0167(9) Uani 1 1 d . . .
C8 C 0.3987(8) 0.96373(15) 0.7876(3) 0.0178(9) Uani 1 1 d . . .
C9 C 0.5795(8) 0.91911(15) 0.8071(3) 0.0169(9) Uani 1 1 d . . .
C10 C 0.7019(8) 0.90811(16) 0.6991(4) 0.0191(9) Uani 1 1 d . . .
C11 C 0.9839(8) 0.83172(16) 0.7660(4) 0.0214(10) Uani 1 1 d . . .
C12 C 1.1804(8) 0.79146(16) 0.7375(4) 0.0229(10) Uani 1 1 d . . .
H12 H 1.2327 0.7916 0.6623 0.027 Uiso 1 1 calc R . .
C13 C 1.2991(9) 0.75154(17) 0.8177(4) 0.0252(10) Uani 1 1 d . . .
H13 H 1.4273 0.7250 0.7960 0.030 Uiso 1 1 calc R . .
C14 C 1.2261(9) 0.75134(17) 0.9304(4) 0.0267(11) Uani 1 1 d . . .
H14 H 1.3070 0.7248 0.9849 0.032 Uiso 1 1 calc R . .
C15 C 1.0326(9) 0.79055(17) 0.9620(4) 0.0252(10) Uani 1 1 d . . .
H15 H 0.9834 0.7902 1.0376 0.030 Uiso 1 1 calc R . .
C16 C 0.9108(8) 0.83076(16) 0.8806(4) 0.0208(10) Uani 1 1 d . . .

loop_
_atom_site_aniso_label
_atom_site_aniso_U_11
_atom_site_aniso_U_22
_atom_site_aniso_U_33
_atom_site_aniso_U_23
_atom_site_aniso_U_13
_atom_site_aniso_U_12
S1 0.0199(6) 0.0232(5) 0.0189(6) 0.0025(4) 0.0029(4) 0.0036(4)
S2 0.0229(6) 0.0206(5) 0.0195(6) 0.0032(4) -0.0004(4) 0.0006(4)
N1 0.0162(18) 0.0166(16) 0.021(2) -0.0012(14) 0.0031(15) 0.0007(14)
N2 0.0148(18) 0.0215(17) 0.0149(18) 0.0010(14) 0.0019(15) 0.0024(14)
N3 0.0206(19) 0.0198(17) 0.0162(18) -0.0006(14) -0.0016(15) 0.0029(14)
C1 0.011(2) 0.0184(19) 0.017(2) -0.0017(16) -0.0055(17) 0.0003(16)
C2 0.020(2) 0.023(2) 0.017(2) -0.0014(17) 0.0041(18) -0.0039(17)
C3 0.018(2) 0.018(2) 0.029(3) -0.0048(19) 0.0013(19) -0.0029(18)
C4 0.018(2) 0.0171(19) 0.023(2) 0.0001(17) -0.0059(18) 0.0019(16)
C5 0.015(2) 0.025(2) 0.021(2) 0.0003(18) -0.0010(18) -0.0019(17)
C6 0.014(2) 0.0164(19) 0.022(2) -0.0020(17) -0.0016(18) -0.0027(16)
C7 0.015(2) 0.0151(19) 0.020(2) -0.0010(16) 0.0007(18) -0.0023(16)
C8 0.015(2) 0.018(2) 0.020(2) -0.0011(17) -0.0012(18) -0.0037(17)
C9 0.016(2) 0.0175(19) 0.016(2) 0.0002(16) -0.0027(18) -0.0008(16)
C10 0.016(2) 0.0156(19) 0.024(2) 0.0012(17) -0.0036(18) -0.0035(16)
C11 0.017(2) 0.020(2) 0.025(2) 0.0004(18) -0.0035(19) -0.0045(17)
C12 0.019(2) 0.020(2) 0.028(2) -0.0057(18) -0.002(2) 0.0012(18)
C13 0.023(2) 0.021(2) 0.030(3) -0.0026(18) -0.005(2) 0.0015(17)
C14 0.019(2) 0.019(2) 0.039(3) 0.0017(19) -0.009(2) -0.0011(17)
C15 0.024(2) 0.025(2) 0.024(2) 0.0034(19) -0.007(2) -0.0079(19)
C16 0.014(2) 0.019(2) 0.027(2) 0.0006(17) -0.0045(19) -0.0013(16)

loop_
_atom_type_symbol
_atom_type_description
_atom_type_scat_dispersion_real
_atom_type_scat_dispersion_imag
_atom_type_scat_source
C C 0.0033 0.0016 'International Tables Vol C Tables 4.2.6.8 and 6.1.1.4'
H H 0.0000 0.0000 'International Tables Vol C Tables 4.2.6.8 and 6.1.1.4'
N N 0.0061 0.0033 'International Tables Vol C Tables 4.2.6.8 and 6.1.1.4'
S S 0.1246 0.1234 'International Tables Vol C Tables 4.2.6.8 and 6.1.1.4'

loop_
_geom_angle_atom_site_label_1
_geom_angle_atom_site_label_2
_geom_angle_atom_site_label_3
_geom_angle
_geom_angle_site_symmetry_1
_geom_angle_site_symmetry_3
_geom_angle_publ_flag
C8 S1 C1 100.53(19) . . ?
C9 S2 C16 100.6(2) . . ?
C7 N1 C6 119.1(4) . . ?
C7 N2 C10 110.8(3) . . ?
C7 N2 H2 124.6 . . ?
C10 N2 H2 124.6 . . ?
C10 N3 C11 117.9(4) . . ?
C2 C1 C6 120.6(4) . . ?
C2 C1 S1 115.8(3) . . ?
C6 C1 S1 123.7(3) . . ?
C3 C2 C1 120.4(4) . . ?
C3 C2 H2A 119.8 . . ?
C1 C2 H2A 119.8 . . ?
C2 C3 C4 119.8(4) . . ?
C2 C3 H3 120.1 . . ?
C4 C3 H3 120.1 . . ?
C5 C4 C3 119.4(4) . . ?
C5 C4 H4 120.3 . . ?
C3 C4 H4 120.3 . . ?
C4 C5 C6 122.1(4) . . ?
C4 C5 H5 119.0 . . ?
C6 C5 H5 119.0 . . ?
C5 C6 C1 117.7(4) . . ?
C5 C6 N1 116.6(4) . . ?
C1 C6 N1 125.7(4) . . ?
N1 C7 N2 123.6(4) . . ?
N1 C7 C8 129.4(4) . . ?
N2 C7 C8 107.0(3) . . ?
C9 C8 C7 107.5(4) . . ?
C9 C8 S1 131.0(3) . . ?
C7 C8 S1 121.5(3) . . ?
C8 C9 C10 108.2(3) . . ?
C8 C9 S2 130.4(3) . . ?
C10 C9 S2 121.4(3) . . ?
N3 C10 N2 123.3(4) . . ?
N3 C10 C9 130.2(4) . . ?
N2 C10 C9 106.5(3) . . ?
C12 C11 N3 115.9(4) . . ?
C12 C11 C16 117.6(4) . . ?
N3 C11 C16 126.4(4) . . ?
C13 C12 C11 122.0(4) . . ?
C13 C12 H12 119.0 . . ?
C11 C12 H12 119.0 . . ?
C12 C13 C14 119.6(4) . . ?
C12 C13 H13 120.2 . . ?
C14 C13 H13 120.2 . . ?
C13 C14 C15 120.0(4) . . ?
C13 C14 H14 120.0 . . ?
C15 C14 H14 120.0 . . ?
C14 C15 C16 120.4(4) . . ?
C14 C15 H15 119.8 . . ?
C16 C15 H15 119.8 . . ?
C15 C16 C11 120.3(4) . . ?
C15 C16 S2 116.2(3) . . ?
C11 C16 S2 123.5(3) . . ?

loop_
_geom_bond_atom_site_label_1
_geom_bond_atom_site_label_2
_geom_bond_distance
_geom_bond_site_symmetry_2
_geom_bond_publ_flag
S1 C8 1.713(4) . ?
S1 C1 1.767(4) . ?
S2 C9 1.721(4) . ?
S2 C16 1.757(4) . ?
N1 C7 1.291(5) . ?
N1 C6 1.402(5) . ?
N2 C7 1.366(5) . ?
N2 C10 1.373(5) . ?
N2 H2 0.8600 . ?
N3 C10 1.292(5) . ?
N3 C11 1.404(5) . ?
C1 C2 1.397(5) . ?
C1 C6 1.399(6) . ?
C2 C3 1.372(5) . ?
C2 H2A 0.9300 . ?
C3 C4 1.396(6) . ?
C3 H3 0.9300 . ?
C4 C5 1.379(6) . ?
C4 H4 0.9300 . ?
C5 C6 1.389(5) . ?
C5 H5 0.9300 . ?
C7 C8 1.465(6) . ?
C8 C9 1.356(5) . ?
C9 C10 1.461(6) . ?
C11 C12 1.399(6) . ?
C11 C16 1.405(6) . ?
C12 C13 1.382(6) . ?
C12 H12 0.9300 . ?
C13 C14 1.384(6) . ?
C13 H13 0.9300 . ?
C14 C15 1.385(6) . ?
C14 H14 0.9300 . ?
C15 C16 1.400(6) . ?
C15 H15 0.9300 . ?

loop_
_geom_hbond_atom_site_label_D
_geom_hbond_atom_site_label_H
_geom_hbond_atom_site_label_A
_geom_hbond_distance_DH
_geom_hbond_distance_HA
_geom_hbond_distance_DA
_geom_hbond_angle_DHA
_geom_hbond_site_symmetry_A
N2 H2 N1 0.86 2.04 2.882(5) 166.7 3_676

loop_
_geom_torsion_atom_site_label_1
_geom_torsion_atom_site_label_2
_geom_torsion_atom_site_label_3
_geom_torsion_atom_site_label_4
_geom_torsion
_geom_torsion_site_symmetry_1
_geom_torsion_site_symmetry_2
_geom_torsion_site_symmetry_3
_geom_torsion_site_symmetry_4
_geom_torsion_publ_flag
C8 S1 C1 C2 177.8(3) . . . . ?
C8 S1 C1 C6 -3.4(4) . . . . ?
C6 C1 C2 C3 0.3(6) . . . . ?
S1 C1 C2 C3 179.2(3) . . . . ?
C1 C2 C3 C4 1.0(6) . . . . ?
C2 C3 C4 C5 -1.5(6) . . . . ?
C3 C4 C5 C6 0.8(6) . . . . ?
C4 C5 C6 C1 0.5(6) . . . . ?
C4 C5 C6 N1 179.7(3) . . . . ?
C2 C1 C6 C5 -1.1(5) . . . . ?
S1 C1 C6 C5 -179.9(3) . . . . ?
C2 C1 C6 N1 179.9(3) . . . . ?
S1 C1 C6 N1 1.1(6) . . . . ?
C7 N1 C6 C5 -177.5(4) . . . . ?
C7 N1 C6 C1 1.6(6) . . . . ?
C6 N1 C7 N2 178.7(3) . . . . ?
C6 N1 C7 C8 -1.0(6) . . . . ?
C10 N2 C7 N1 -179.1(4) . . . . ?
C10 N2 C7 C8 0.6(4) . . . . ?
N1 C7 C8 C9 179.6(4) . . . . ?
N2 C7 C8 C9 -0.2(4) . . . . ?
N1 C7 C8 S1 -2.2(6) . . . . ?
N2 C7 C8 S1 178.1(3) . . . . ?
C1 S1 C8 C9 -178.4(4) . . . . ?
C1 S1 C8 C7 3.8(3) . . . . ?
C7 C8 C9 C10 -0.3(4) . . . . ?
S1 C8 C9 C10 -178.3(3) . . . . ?
C7 C8 C9 S2 -179.6(3) . . . . ?
S1 C8 C9 S2 2.4(6) . . . . ?
C16 S2 C9 C8 179.9(4) . . . . ?
C16 S2 C9 C10 0.7(3) . . . . ?
C11 N3 C10 N2 179.8(3) . . . . ?
C11 N3 C10 C9 0.4(6) . . . . ?
C7 N2 C10 N3 179.7(4) . . . . ?
C7 N2 C10 C9 -0.8(4) . . . . ?
C8 C9 C10 N3 -179.8(4) . . . . ?
S2 C9 C10 N3 -0.5(6) . . . . ?
C8 C9 C10 N2 0.6(4) . . . . ?
S2 C9 C10 N2 -180.0(3) . . . . ?
C10 N3 C11 C12 -179.6(3) . . . . ?
C10 N3 C11 C16 -0.8(6) . . . . ?
N3 C11 C12 C13 179.4(4) . . . . ?
C16 C11 C12 C13 0.5(6) . . . . ?
C11 C12 C13 C14 -0.8(6) . . . . ?
C12 C13 C14 C15 0.7(6) . . . . ?
C13 C14 C15 C16 -0.3(6) . . . . ?
C14 C15 C16 C11 -0.1(6) . . . . ?
C14 C15 C16 S2 179.8(3) . . . . ?
C12 C11 C16 C15 0.0(6) . . . . ?
N3 C11 C16 C15 -178.9(4) . . . . ?
C12 C11 C16 S2 -179.9(3) . . . . ?
N3 C11 C16 S2 1.3(6) . . . . ?
C9 S2 C16 C15 179.1(3) . . . . ?
C9 S2 C16 C11 -1.1(4) . . . . ?

loop_
_cod_related_entry_id
_cod_related_entry_database
_cod_related_entry_code
1 ChemSpider 25936351
